data_2211905
loop_
_publ_author_name
'Rajeswaran, Manju'
'Bringley, Joseph F.'
'Cleary, Brian'

_publ_section_title
;
 <i>p</i>-Phenylenediammonium tetrabromoaurate(III) bromide monohydrate
;
_journal_coeditor_code NG2170
_journal_issue 1
_journal_name_full 'Acta Crystallographica Section E'
_journal_page_first m181
_journal_page_last m183
_journal_paper_doi 10.1107/S1600536806052810
_journal_volume 63
_journal_year 2007
_chemical_formula_iupac '(C6 H10 N2) [Au Br4] Br, H2 O'
_chemical_formula_moiety '(C6 H10 N2 2+), (Au Br4 -), Br -, H2 O'
_chemical_formula_sum 'C6 H12 Au Br5 N2 O'
_chemical_formula_weight 724.69
_chemical_name_systematic
;
p-Phenylenediammonium tetrabromoaurate(III) bromide monohydrate
;
_space_group_IT_number 62
_symmetry_cell_setting orthorhombic
_symmetry_space_group_name_Hall '-P 2ac 2n'
_symmetry_space_group_name_H-M 'P n m a'
_atom_sites_solution_hydrogens geom
_atom_sites_solution_primary direct
_atom_sites_solution_secondary difmap
_audit_creation_method SHELXL-97
_cell_angle_alpha 90.00
_cell_angle_beta 90.00
_cell_angle_gamma 90.00
_cell_formula_units_Z 4
_cell_length_a 6.8462(3)
_cell_length_b 11.4379(7)
_cell_length_c 19.2654(7)
_cell_measurement_reflns_used 3791
_cell_measurement_temperature 293(2)
_cell_measurement_theta_max 27.485
_cell_measurement_theta_min 0.998
_cell_volume 1508.60(13)
_computing_cell_refinement 'SCALEPACK (Otwinowski & Minor, 1997)'
_computing_data_collection 'COLLECT (Nonius, 2000)'
_computing_data_reduction
;
SCALEPACK and DENZO (Otwinowski & Minor, 1997)
;
_computing_molecular_graphics
;
SHELXTL (Bruker, 2000) and MaterialsStudio (Accelrys, 2002)
;
_computing_structure_refinement 'SHELXTL (Bruker, 2000)'
_computing_structure_solution 'SIR92 (Altomare <i>et al.</i>,  1993)'
_diffrn_ambient_temperature 293(2)
_diffrn_measured_fraction_theta_full 0.960
_diffrn_measured_fraction_theta_max 0.960
_diffrn_measurement_device_type 'Nonius KappaCCD'
_diffrn_measurement_method \f
_diffrn_radiation_monochromator graphite
_diffrn_radiation_source 'fine-focus sealed tube'
_diffrn_radiation_type MoK\a
_diffrn_radiation_wavelength 0.71073
_diffrn_reflns_av_R_equivalents 0.1002
_diffrn_reflns_av_sigmaI/netI 0.0794
_diffrn_reflns_limit_h_max 8
_diffrn_reflns_limit_h_min -6
_diffrn_reflns_limit_k_max 14
_diffrn_reflns_limit_k_min -14
_diffrn_reflns_limit_l_max 22
_diffrn_reflns_limit_l_min -20
_diffrn_reflns_number 7709
_diffrn_reflns_theta_full 27.48
_diffrn_reflns_theta_max 27.48
_diffrn_reflns_theta_min 4.35
_exptl_absorpt_coefficient_mu 22.974
_exptl_absorpt_correction_T_max 0.434
_exptl_absorpt_correction_T_min 0.113
_exptl_absorpt_correction_type multi-scan
_exptl_absorpt_process_details '(SORTAV; Blessing, 1995)'
_exptl_crystal_colour Red
_exptl_crystal_density_diffrn 3.191
_exptl_crystal_density_method 'not measured'
_exptl_crystal_description Needle
_exptl_crystal_F_000 1296
_exptl_crystal_size_max 0.22
_exptl_crystal_size_mid 0.05
_exptl_crystal_size_min 0.05
_refine_diff_density_max 7.132
_refine_diff_density_min -4.826
_refine_ls_extinction_method none
_refine_ls_goodness_of_fit_ref 1.000
_refine_ls_hydrogen_treatment constr
_refine_ls_matrix_type full
_refine_ls_number_parameters 76
_refine_ls_number_reflns 1739
_refine_ls_number_restraints 0
_refine_ls_restrained_S_all 1.000
_refine_ls_R_factor_all 0.1253
_refine_ls_R_factor_gt 0.0823
_refine_ls_shift/su_max 0.000
_refine_ls_shift/su_mean 0.000
_refine_ls_structure_factor_coef Fsqd
_refine_ls_weighting_details 'calc w=1/[\s^2^(Fo^2^)+(0.1306P)^2^] where P=(Fo^2^+2Fc^2^)/3'
_refine_ls_weighting_scheme calc
_refine_ls_wR_factor_gt 0.1827
_refine_ls_wR_factor_ref 0.2107
_reflns_number_gt 1062
_reflns_number_total 1741
_reflns_threshold_expression I>2\s(I)
_cod_data_source_file ng2170.cif
_cod_data_source_block I
_cod_database_code 2211905
_cod_database_fobs_code 2211905

loop_
_symmetry_equiv_pos_as_xyz
'x, y, z'
'-x+1/2, -y, z+1/2'
'-x, y+1/2, -z'
'x+1/2, -y+1/2, -z+1/2'
'-x, -y, -z'
'x-1/2, y, -z-1/2'
'x, -y-1/2, z'
'-x-1/2, y-1/2, z-1/2'

loop_
_atom_site_type_symbol
_atom_site_label
_atom_site_fract_x
_atom_site_fract_y
_atom_site_fract_z
_atom_site_U_iso_or_equiv
_atom_site_adp_type
_atom_site_calc_flag
_atom_site_refinement_flags
_atom_site_occupancy
Au Au1 0.59816(11) 0.2500 0.18595(4) 0.0353(4) Uani d S 1
Br Br1 0.5761(3) 0.2500 -0.13749(13) 0.0490(7) Uani d S 1
Br Br2 0.5908(3) 0.2500 0.31329(10) 0.0395(6) Uani d S 1
Br Br3 0.5856(2) 0.03734(17) 0.18516(7) 0.0443(5) Uani d . 1
Br Br4 0.6163(4) 0.2500 0.06017(12) 0.0520(7) Uani d S 1
O O1 0.126(2) 0.2500 -0.1929(8) 0.053(5) Uani d S 1
H H1S 0.2473 0.2500 -0.1800 0.064 Uiso d S 1
H H2S 0.1255 0.2500 -0.2374 0.064 Uiso d S 1
N N1 0.0786(17) -0.0474(13) 0.1410(6) 0.046(3) Uani d . 1
H H1A 0.0726 -0.1230 0.1410 0.055 Uiso d . 1
H H1B 0.1990 -0.0584 0.1550 0.055 Uiso d . 1
H H1C 0.0393 -0.0031 0.1740 0.055 Uiso d . 1
C C1 0.035(2) -0.0223(14) 0.0675(7) 0.035(4) Uani d . 1
C C2 0.163(2) 0.0474(17) 0.0316(7) 0.042(4) Uani d . 1
H H2 0.2720 0.0788 0.0534 0.050 Uiso calc R 1
C C3 0.127(2) 0.0695(16) -0.0367(8) 0.044(4) Uani d . 1
H H3 0.2118 0.1164 -0.0621 0.053 Uiso calc R 1

loop_
_atom_site_aniso_label
_atom_site_aniso_U_11
_atom_site_aniso_U_22
_atom_site_aniso_U_33
_atom_site_aniso_U_12
_atom_site_aniso_U_13
_atom_site_aniso_U_23
Au1 0.0238(5) 0.0438(6) 0.0383(6) 0.000 0.0009(3) 0.000
Br1 0.0348(13) 0.0527(16) 0.0594(14) 0.000 -0.0006(10) 0.000
Br2 0.0310(12) 0.0506(16) 0.0371(13) 0.000 -0.0014(9) 0.000
Br3 0.0404(10) 0.0438(11) 0.0486(10) 0.0006(7) 0.0026(7) -0.0010(7)
Br4 0.0520(15) 0.0639(18) 0.0401(13) 0.000 0.0017(11) 0.000
O1 0.041(10) 0.066(14) 0.053(10) 0.000 0.007(7) 0.000
N1 0.039(8) 0.065(10) 0.033(7) 0.009(7) -0.010(5) 0.001(7)
C1 0.028(7) 0.043(10) 0.036(8) -0.002(7) 0.001(6) 0.000(7)
C2 0.030(8) 0.071(13) 0.025(8) 0.000(8) -0.006(6) 0.002(7)
C3 0.038(9) 0.045(11) 0.049(9) -0.011(8) 0.008(7) -0.003(8)

loop_
_atom_type_symbol
_atom_type_description
_atom_type_scat_dispersion_real
_atom_type_scat_dispersion_imag
_atom_type_scat_source
C C 0.0033 0.0016 'International Tables Vol C Tables 4.2.6.8 and 6.1.1.4'
H H 0.0000 0.0000 'International Tables Vol C Tables 4.2.6.8 and 6.1.1.4'
N N 0.0061 0.0033 'International Tables Vol C Tables 4.2.6.8 and 6.1.1.4'
O O 0.0106 0.0060 'International Tables Vol C Tables 4.2.6.8 and 6.1.1.4'
Br Br -0.2901 2.4595 'International Tables Vol C Tables 4.2.6.8 and 6.1.1.4'
Au Au -2.0133 8.8022 'International Tables Vol C Tables 4.2.6.8 and 6.1.1.4'

loop_
_geom_angle_atom_site_label_1
_geom_angle_atom_site_label_2
_geom_angle_atom_site_label_3
_geom_angle_site_symmetry_1
_geom_angle_site_symmetry_3
_geom_angle
_geom_angle_publ_flag
Br4 Au1 Br3 . . 89.74(4) yes
Br4 Au1 Br3 . 7_565 89.74(4) yes
Br3 Au1 Br3 . 7_565 175.89(8) yes
Br4 Au1 Br2 . . 178.24(8) yes
Br3 Au1 Br2 . . 90.32(4) yes
Br3 Au1 Br2 7_565 . 90.32(4) yes
H1S O1 H2S . . 106.9 ?
C1 N1 H1A . . 100.6 ?
C1 N1 H1B . . 121.0 ?
H1A N1 H1B . . 84.3 ?
C1 N1 H1C . . 122.2 ?
H1A N1 H1C . . 125.2 ?
H1B N1 H1C . . 98.8 ?
C3 C1 C2 5 . 121.8(13) ?
C3 C1 N1 5 . 120.3(14) ?
C2 C1 N1 . . 117.8(13) ?
C3 C2 C1 . . 118.7(15) ?
C3 C2 H2 . . 120.7 ?
C1 C2 H2 . . 120.7 ?
C2 C3 C1 . 5 119.5(15) ?
C2 C3 H3 . . 120.3 ?
C1 C3 H3 5 . 120.3 ?

loop_
_geom_bond_atom_site_label_1
_geom_bond_atom_site_label_2
_geom_bond_site_symmetry_2
_geom_bond_distance
_geom_bond_publ_flag
Au1 Br4 . 2.427(2) yes
Au1 Br3 . 2.434(2) yes
Au1 Br3 7_565 2.4339(19) yes
Au1 Br2 . 2.454(2) yes
O1 H1S . 0.8671 ?
O1 H2S . 0.8571 ?
N1 C1 . 1.475(18) ?
N1 H1A . 0.8657 ?
N1 H1B . 0.8761 ?
N1 H1C . 0.8567 ?
C1 C3 5 1.37(2) ?
C1 C2 . 1.37(2) ?
C2 C3 . 1.36(2) ?
C2 H2 . 0.9300 ?
C3 C1 5 1.37(2) ?
C3 H3 . 0.9300 ?

loop_
_geom_hbond_atom_site_label_D
_geom_hbond_atom_site_label_H
_geom_hbond_atom_site_label_A
_geom_hbond_site_symmetry_A
_geom_hbond_distance_DH
_geom_hbond_distance_HA
_geom_hbond_distance_DA
_geom_hbond_angle_DHA
O1 H1S Br1 . 0.87 2.40 3.262(16) 176.7
O1 H2S Br1 6 0.86 2.43 3.285(15) 172.2
N1 H1A O1 5 0.87 2.23 2.887(17) 132.9
N1 H1A Br1 5_655 0.87 2.81 3.311(13) 118.4
N1 H1B Br1 5_655 0.88 2.70 3.311(13) 127.9
N1 H1B Br3 . 0.88 2.92 3.703(12) 149.2
N1 H1C Br3 6_556 0.86 2.77 3.487(12) 142.1
N1 H1C Br2 6_556 0.86 2.93 3.515(15) 127.6

loop_
_geom_torsion_atom_site_label_1
_geom_torsion_atom_site_label_2
_geom_torsion_atom_site_label_3
_geom_torsion_atom_site_label_4
_geom_torsion_site_symmetry_1
_geom_torsion_site_symmetry_4
_geom_torsion
C3 C1 C2 C3 5 . 0(3)
N1 C1 C2 C3 . . 178.7(15)
C1 C2 C3 C1 . 5 0(3)
